data_4329964
loop_
_publ_author_name
'Jan Tillmann'
'Frank Meyer-Wegner'
'Andor Nadj'
'Johanna Becker-Baldus'
'Tanja Sinke'
'Michael Bolte'
'Max C. Holthausen'
'Matthias Wagner'
'Hans-Wolfram Lerner'

_publ_section_title
;
 Unexpected Disproportionation of Tetramethylethylenediamine-Supported
 Perchlorodisilane Cl3SiSiCl3
;
_journal_name_full 'Inorganic Chemistry'
_journal_page_first 8599
_journal_page_last 8606
_journal_paper_doi 10.1021/ic301283m
_journal_volume 51
_journal_year 2012
_chemical_formula_moiety 'C6 H16 Cl4 N2 Si'
_chemical_formula_sum 'C6 H16 Cl4 N2 Si'
_chemical_formula_weight 286.10
_chemical_name_systematic ?
_space_group_IT_number 9
_symmetry_cell_setting monoclinic
_symmetry_space_group_name_Hall 'C -2yc'
_symmetry_space_group_name_H-M 'C 1 c 1'
_atom_sites_solution_hydrogens geom
_atom_sites_solution_primary direct
_atom_sites_solution_secondary difmap
_audit_creation_method SHELXL-97
_cell_angle_alpha 90.00
_cell_angle_beta 92.825(5)
_cell_angle_gamma 90.00
_cell_formula_units_Z 16
_cell_length_a 23.2626(13)
_cell_length_b 14.4338(7)
_cell_length_c 14.3613(8)
_cell_measurement_reflns_used 17456
_cell_measurement_temperature 173(2)
_cell_measurement_theta_max 26.0
_cell_measurement_theta_min 3.4
_cell_volume 4816.2(4)
_computing_cell_refinement 'X-Area (Stoe & Cie, 2001)'
_computing_data_collection 'X-Area (Stoe & Cie, 2001)'
_computing_data_reduction 'X-Area (Stoe & Cie, 2001)'
_computing_molecular_graphics 'XP in SHELXTL-Plus (Sheldrick, 1991)'
_computing_publication_material SHELXL97
_computing_structure_refinement 'SHELXL97 (Sheldrick, 2008) '
_computing_structure_solution 'SHELXS97 (Sheldrick, 2008) '
_diffrn_ambient_temperature 173(2)
_diffrn_measured_fraction_theta_full 0.996
_diffrn_measured_fraction_theta_max 0.964
_diffrn_measurement_device_type 'STOE IPDS II two-circle-diffractometer'
_diffrn_measurement_method \w
_diffrn_radiation_monochromator graphite
_diffrn_radiation_source 'fine-focus sealed tube'
_diffrn_radiation_type MoK\a
_diffrn_radiation_wavelength 0.71073
_diffrn_reflns_av_R_equivalents 0.0984
_diffrn_reflns_av_sigmaI/netI 0.0944
_diffrn_reflns_limit_h_max 28
_diffrn_reflns_limit_h_min -28
_diffrn_reflns_limit_k_max 17
_diffrn_reflns_limit_k_min -17
_diffrn_reflns_limit_l_max 17
_diffrn_reflns_limit_l_min -17
_diffrn_reflns_number 21131
_diffrn_reflns_theta_full 25.00
_diffrn_reflns_theta_max 25.85
_diffrn_reflns_theta_min 3.25
_diffrn_standards_number 0
_exptl_absorpt_coefficient_mu 1.043
_exptl_absorpt_correction_T_max 0.8030
_exptl_absorpt_correction_T_min 0.7588
_exptl_absorpt_correction_type multi-scan
_exptl_absorpt_process_details 'MULABS (Spek, 2003; Blessing, 1995)'
_exptl_crystal_colour colourless
_exptl_crystal_density_diffrn 1.578
_exptl_crystal_description block
_exptl_crystal_F_000 2368
_exptl_crystal_size_max 0.28
_exptl_crystal_size_mid 0.26
_exptl_crystal_size_min 0.22
_refine_diff_density_max 0.881
_refine_diff_density_min -0.783
_refine_diff_density_rms 0.170
_refine_ls_abs_structure_details 'Flack H D (1983), Acta Cryst. A39, 876-881'
_refine_ls_abs_structure_Flack 0.12(15)
_refine_ls_extinction_coef 0.0045(6)
_refine_ls_extinction_expression Fc^*^=kFc[1+0.001xFc^2^\l^3^/sin(2\q)]^-1/4^
_refine_ls_extinction_method SHELXL
_refine_ls_goodness_of_fit_ref 1.988
_refine_ls_hydrogen_treatment constr
_refine_ls_matrix_type full
_refine_ls_number_parameters 471
_refine_ls_number_reflns 8158
_refine_ls_number_restraints 2
_refine_ls_restrained_S_all 1.987
_refine_ls_R_factor_all 0.0964
_refine_ls_R_factor_gt 0.0918
_refine_ls_shift/su_max 0.000
_refine_ls_shift/su_mean 0.000
_refine_ls_structure_factor_coef Fsqd
_refine_ls_weighting_details 'calc w=1/[\s^2^(Fo^2^)+(0.0682P)^2^] where P=(Fo^2^+2Fc^2^)/3'
_refine_ls_weighting_scheme calc
_refine_ls_wR_factor_gt 0.2194
_refine_ls_wR_factor_ref 0.2210
_reflns_number_gt 7637
_reflns_number_total 8158
_reflns_threshold_expression I>2\s(I)
_cod_data_source_file ic301283m_si_001_4.cif
_cod_data_source_block wa888
_cod_original_sg_symbol_H-M 'C c'
_cod_database_code 4329964

loop_
_symmetry_equiv_pos_as_xyz
'x, y, z'
'x, -y, z+1/2'
'x+1/2, y+1/2, z'
'x+1/2, -y+1/2, z+1/2'

loop_
_atom_site_label
_atom_site_type_symbol
_atom_site_fract_x
_atom_site_fract_y
_atom_site_fract_z
_atom_site_U_iso_or_equiv
_atom_site_adp_type
_atom_site_occupancy
_atom_site_symmetry_multiplicity
_atom_site_calc_flag
_atom_site_refinement_flags
Si1 Si 0.11837(13) 0.46382(19) 0.57878(19) 0.0263(6) Uani 1 1 d .
Cl11 Cl 0.05395(13) 0.4069(2) 0.4786(2) 0.0451(7) Uani 1 1 d .
Cl12 Cl 0.13090(14) 0.58219(18) 0.48796(18) 0.0387(6) Uani 1 1 d .
Cl13 Cl 0.18252(13) 0.52243(18) 0.67724(19) 0.0374(6) Uani 1 1 d .
Cl14 Cl 0.04992(13) 0.5292(2) 0.6540(2) 0.0414(7) Uani 1 1 d .
N11 N 0.1140(4) 0.3455(6) 0.6637(6) 0.0287(18) Uani 1 1 d .
N12 N 0.1807(4) 0.3901(6) 0.5104(6) 0.0307(19) Uani 1 1 d .
C11 C 0.1635(6) 0.2877(8) 0.6415(10) 0.045(3) Uani 1 1 d .
H11A H 0.1567 0.2232 0.6615 0.054 Uiso 1 1 calc R
H11B H 0.1985 0.3108 0.6761 0.054 Uiso 1 1 calc R
C12 C 0.1728(6) 0.2894(8) 0.5380(9) 0.042(3) Uani 1 1 d .
H12A H 0.1392 0.2623 0.5028 0.050 Uiso 1 1 calc R
H12B H 0.2075 0.2530 0.5242 0.050 Uiso 1 1 calc R
C13 C 0.0616(6) 0.2905(9) 0.6472(10) 0.045(3) Uani 1 1 d .
H13A H 0.0280 0.3282 0.6608 0.067 Uiso 1 1 calc R
H13B H 0.0631 0.2360 0.6879 0.067 Uiso 1 1 calc R
H13C H 0.0586 0.2706 0.5819 0.067 Uiso 1 1 calc R
C14 C 0.1185(7) 0.3688(10) 0.7662(7) 0.047(3) Uani 1 1 d .
H14A H 0.0858 0.4077 0.7818 0.071 Uiso 1 1 calc R
H14B H 0.1545 0.4023 0.7807 0.071 Uiso 1 1 calc R
H14C H 0.1181 0.3115 0.8028 0.071 Uiso 1 1 calc R
C15 C 0.2421(6) 0.4172(9) 0.5333(10) 0.047(3) Uani 1 1 d .
H15A H 0.2479 0.4820 0.5157 0.070 Uiso 1 1 calc R
H15B H 0.2678 0.3775 0.4987 0.070 Uiso 1 1 calc R
H15C H 0.2507 0.4098 0.6003 0.070 Uiso 1 1 calc R
C16 C 0.1774(7) 0.3949(10) 0.4046(8) 0.050(3) Uani 1 1 d .
H16A H 0.1384 0.3786 0.3811 0.075 Uiso 1 1 calc R
H16B H 0.2050 0.3512 0.3797 0.075 Uiso 1 1 calc R
H16C H 0.1866 0.4579 0.3847 0.075 Uiso 1 1 calc R
Si2 Si 0.10160(13) 0.9625(2) 0.6037(2) 0.0299(6) Uani 1 1 d .
Cl21 Cl 0.04710(14) 1.02516(19) 0.7053(2) 0.0420(7) Uani 1 1 d .
Cl22 Cl 0.09027(13) 1.07545(18) 0.5035(2) 0.0390(6) Uani 1 1 d .
Cl23 Cl 0.02767(13) 0.8936(2) 0.5376(2) 0.0436(7) Uani 1 1 d .
Cl24 Cl 0.17538(14) 1.03231(19) 0.6715(2) 0.0421(7) Uani 1 1 d .
N21 N 0.1151(4) 0.8451(6) 0.6880(6) 0.0318(19) Uani 1 1 d .
N22 N 0.1572(4) 0.8957(6) 0.5182(6) 0.034(2) Uani 1 1 d .
C21 C 0.1417(6) 0.7748(8) 0.6303(9) 0.043(3) Uani 1 1 d .
H21A H 0.1121 0.7456 0.5880 0.051 Uiso 1 1 calc R
H21B H 0.1597 0.7260 0.6703 0.051 Uiso 1 1 calc R
C22 C 0.1860(6) 0.8207(9) 0.5752(9) 0.044(3) Uani 1 1 d .
H22A H 0.2037 0.7750 0.5339 0.052 Uiso 1 1 calc R
H22B H 0.2166 0.8473 0.6174 0.052 Uiso 1 1 calc R
C23 C 0.1527(7) 0.8633(9) 0.7756(8) 0.050(3) Uani 1 1 d .
H23A H 0.1345 0.9104 0.8135 0.074 Uiso 1 1 calc R
H23B H 0.1906 0.8854 0.7582 0.074 Uiso 1 1 calc R
H23C H 0.1573 0.8058 0.8115 0.074 Uiso 1 1 calc R
C24 C 0.0603(6) 0.8038(9) 0.7249(10) 0.048(3) Uani 1 1 d .
H24A H 0.0417 0.8497 0.7636 0.071 Uiso 1 1 calc R
H24B H 0.0700 0.7487 0.7623 0.071 Uiso 1 1 calc R
H24C H 0.0340 0.7865 0.6723 0.071 Uiso 1 1 calc R
C25 C 0.2044(7) 0.9552(9) 0.4811(9) 0.050(3) Uani 1 1 d .
H25A H 0.2251 0.9868 0.5330 0.075 Uiso 1 1 calc R
H25B H 0.1875 1.0013 0.4378 0.075 Uiso 1 1 calc R
H25C H 0.2313 0.9160 0.4484 0.075 Uiso 1 1 calc R
C26 C 0.1308(6) 0.8540(10) 0.4329(9) 0.054(3) Uani 1 1 d .
H26A H 0.1116 0.9023 0.3949 0.080 Uiso 1 1 calc R
H26B H 0.1026 0.8073 0.4497 0.080 Uiso 1 1 calc R
H26C H 0.1607 0.8247 0.3973 0.080 Uiso 1 1 calc R
Si3 Si 0.86476(12) 0.29671(17) 0.85529(18) 0.0235(5) Uani 1 1 d .
Cl31 Cl 0.79586(12) 0.3537(2) 0.9359(2) 0.0392(6) Uani 1 1 d .
Cl32 Cl 0.86999(13) 0.17495(17) 0.94417(17) 0.0348(6) Uani 1 1 d .
Cl33 Cl 0.93296(12) 0.23642(18) 0.77451(19) 0.0354(6) Uani 1 1 d .
Cl34 Cl 0.79947(12) 0.23873(17) 0.75757(18) 0.0345(6) Uani 1 1 d .
N31 N 0.8695(4) 0.4179(6) 0.7752(6) 0.0298(18) Uani 1 1 d .
N32 N 0.9238(4) 0.3630(6) 0.9452(6) 0.034(2) Uani 1 1 d .
C31 C 0.9186(5) 0.4724(7) 0.8166(9) 0.043(3) Uani 1 1 d .
H31A H 0.9145 0.5382 0.7980 0.052 Uiso 1 1 calc R
H31B H 0.9552 0.4487 0.7932 0.052 Uiso 1 1 calc R
C32 C 0.9200(5) 0.4647(7) 0.9217(9) 0.039(3) Uani 1 1 d .
H32A H 0.9537 0.4981 0.9498 0.046 Uiso 1 1 calc R
H32B H 0.8846 0.4918 0.9461 0.046 Uiso 1 1 calc R
C33 C 0.8160(5) 0.4763(7) 0.7750(8) 0.039(3) Uani 1 1 d .
H33A H 0.7833 0.4406 0.7485 0.058 Uiso 1 1 calc R
H33B H 0.8214 0.5319 0.7373 0.058 Uiso 1 1 calc R
H33C H 0.8085 0.4943 0.8390 0.058 Uiso 1 1 calc R
C34 C 0.8789(7) 0.4005(9) 0.6721(8) 0.050(3) Uani 1 1 d .
H34A H 0.8466 0.3644 0.6446 0.075 Uiso 1 1 calc R
H34B H 0.9148 0.3659 0.6660 0.075 Uiso 1 1 calc R
H34C H 0.8813 0.4599 0.6395 0.075 Uiso 1 1 calc R
C35 C 0.9851(5) 0.3306(8) 0.9407(9) 0.042(3) Uani 1 1 d .
H35A H 0.9970 0.3349 0.8764 0.063 Uiso 1 1 calc R
H35B H 0.9881 0.2662 0.9619 0.063 Uiso 1 1 calc R
H35C H 1.0102 0.3698 0.9811 0.063 Uiso 1 1 calc R
C36 C 0.9130(6) 0.3526(10) 1.0476(7) 0.045(3) Uani 1 1 d .
H36A H 0.8734 0.3716 1.0586 0.068 Uiso 1 1 calc R
H36B H 0.9400 0.3918 1.0843 0.068 Uiso 1 1 calc R
H36C H 0.9185 0.2878 1.0661 0.068 Uiso 1 1 calc R
Si4 Si 0.85430(12) 0.20723(18) 0.35398(19) 0.0245(5) Uani 1 1 d .
Cl41 Cl 0.77296(12) 0.14699(19) 0.39354(19) 0.0362(6) Uani 1 1 d .
Cl42 Cl 0.83715(13) 0.33118(16) 0.43505(18) 0.0341(6) Uani 1 1 d .
Cl43 Cl 0.93430(12) 0.27048(18) 0.31206(18) 0.0335(6) Uani 1 1 d .
Cl44 Cl 0.81150(13) 0.25757(19) 0.22606(19) 0.0390(6) Uani 1 1 d .
N41 N 0.8790(4) 0.0845(6) 0.2885(5) 0.0274(18) Uani 1 1 d .
N42 N 0.8953(4) 0.1498(6) 0.4730(6) 0.0281(18) Uani 1 1 d .
C41 C 0.9251(5) 0.0454(8) 0.3505(7) 0.038(3) Uani 1 1 d .
H41A H 0.9612 0.0808 0.3438 0.045 Uiso 1 1 calc R
H41B H 0.9323 -0.0199 0.3333 0.045 Uiso 1 1 calc R
C42 C 0.9073(5) 0.0504(7) 0.4514(6) 0.030(2) Uani 1 1 d .
H42A H 0.8724 0.0125 0.4593 0.036 Uiso 1 1 calc R
H42B H 0.9386 0.0265 0.4940 0.036 Uiso 1 1 calc R
C43 C 0.9021(6) 0.0965(8) 0.1943(7) 0.038(3) Uani 1 1 d .
H43A H 0.8721 0.1226 0.1517 0.057 Uiso 1 1 calc R
H43B H 0.9143 0.0363 0.1707 0.057 Uiso 1 1 calc R
H43C H 0.9352 0.1386 0.1986 0.057 Uiso 1 1 calc R
C44 C 0.8324(6) 0.0139(7) 0.2756(7) 0.037(3) Uani 1 1 d .
H44A H 0.8012 0.0391 0.2349 0.055 Uiso 1 1 calc R
H44B H 0.8176 -0.0018 0.3363 0.055 Uiso 1 1 calc R
H44C H 0.8479 -0.0419 0.2471 0.055 Uiso 1 1 calc R
C45 C 0.8608(7) 0.1487(8) 0.5578(7) 0.043(3) Uani 1 1 d .
H45A H 0.8515 0.2124 0.5752 0.065 Uiso 1 1 calc R
H45B H 0.8830 0.1189 0.6092 0.065 Uiso 1 1 calc R
H45C H 0.8251 0.1140 0.5446 0.065 Uiso 1 1 calc R
C46 C 0.9517(6) 0.1956(8) 0.5011(9) 0.046(3) Uani 1 1 d .
H46A H 0.9449 0.2610 0.5156 0.069 Uiso 1 1 calc R
H46B H 0.9778 0.1913 0.4497 0.069 Uiso 1 1 calc R
H46C H 0.9690 0.1645 0.5562 0.069 Uiso 1 1 calc R

loop_
_atom_site_aniso_label
_atom_site_aniso_U_11
_atom_site_aniso_U_22
_atom_site_aniso_U_33
_atom_site_aniso_U_23
_atom_site_aniso_U_13
_atom_site_aniso_U_12
Si1 0.0262(14) 0.0251(13) 0.0275(13) -0.0003(10) -0.0003(10) 0.0034(11)
Cl11 0.0346(15) 0.0554(17) 0.0439(15) -0.0089(13) -0.0129(12) 0.0024(13)
Cl12 0.0543(18) 0.0299(12) 0.0321(13) 0.0063(10) 0.0049(12) 0.0055(12)
Cl13 0.0413(16) 0.0345(13) 0.0357(13) -0.0050(10) -0.0064(11) -0.0049(11)
Cl14 0.0404(16) 0.0434(15) 0.0410(14) 0.0030(12) 0.0087(12) 0.0176(12)
N11 0.032(5) 0.030(4) 0.025(4) 0.003(3) 0.006(3) -0.002(4)
N12 0.036(5) 0.019(4) 0.038(5) -0.006(3) 0.011(4) 0.004(3)
C11 0.041(7) 0.025(5) 0.070(9) 0.011(5) 0.013(6) 0.008(5)
C12 0.044(7) 0.024(5) 0.060(7) -0.004(5) 0.018(6) 0.004(5)
C13 0.030(6) 0.043(7) 0.061(8) 0.003(6) 0.006(5) -0.007(5)
C14 0.061(9) 0.062(8) 0.020(5) 0.011(5) 0.009(5) 0.011(7)
C15 0.042(7) 0.041(7) 0.058(8) 0.002(5) 0.009(6) -0.005(6)
C16 0.062(9) 0.057(8) 0.032(6) -0.010(5) 0.011(6) 0.009(6)
Si2 0.0252(15) 0.0234(12) 0.0411(17) -0.0021(11) 0.0010(11) 0.0003(10)
Cl21 0.0463(17) 0.0331(14) 0.0480(16) -0.0034(11) 0.0173(13) 0.0065(12)
Cl22 0.0416(16) 0.0292(13) 0.0464(16) 0.0058(11) 0.0048(12) 0.0042(11)
Cl23 0.0356(15) 0.0367(15) 0.0574(18) -0.0042(12) -0.0089(12) -0.0032(11)
Cl24 0.0397(16) 0.0297(13) 0.0558(17) -0.0040(12) -0.0081(13) -0.0014(11)
N21 0.031(5) 0.025(4) 0.040(5) 0.002(4) 0.004(4) 0.001(4)
N22 0.038(5) 0.029(5) 0.037(5) -0.003(4) 0.010(4) 0.005(4)
C21 0.060(8) 0.022(5) 0.047(6) 0.003(5) 0.010(6) 0.003(5)
C22 0.033(7) 0.037(6) 0.061(8) 0.001(5) 0.011(5) 0.009(5)
C23 0.078(10) 0.045(7) 0.026(6) -0.008(5) 0.002(5) -0.002(7)
C24 0.044(8) 0.038(6) 0.062(8) 0.013(6) 0.011(6) -0.001(5)
C25 0.067(9) 0.038(6) 0.048(7) 0.005(5) 0.026(6) 0.010(6)
C26 0.047(8) 0.056(8) 0.057(8) -0.011(6) 0.004(6) 0.012(6)
Si3 0.0230(14) 0.0198(12) 0.0280(12) -0.0021(10) 0.0044(10) -0.0010(10)
Cl31 0.0272(14) 0.0421(15) 0.0491(15) -0.0110(12) 0.0108(11) -0.0005(11)
Cl32 0.0410(15) 0.0260(12) 0.0375(13) 0.0049(10) 0.0016(11) -0.0036(10)
Cl33 0.0338(14) 0.0319(13) 0.0414(14) -0.0066(11) 0.0103(11) 0.0023(10)
Cl34 0.0323(14) 0.0290(12) 0.0416(14) -0.0078(10) -0.0053(10) -0.0006(10)
N31 0.033(5) 0.025(4) 0.031(4) 0.004(3) -0.001(4) -0.007(4)
N32 0.031(5) 0.031(4) 0.038(5) -0.011(4) 0.000(4) -0.001(4)
C31 0.036(7) 0.022(5) 0.069(8) 0.012(5) -0.015(6) -0.012(4)
C32 0.028(6) 0.024(5) 0.062(8) -0.011(5) -0.014(5) -0.004(4)
C33 0.043(7) 0.023(5) 0.048(6) -0.002(5) -0.006(5) 0.001(4)
C34 0.070(10) 0.042(7) 0.037(6) 0.015(5) 0.008(6) -0.008(6)
C35 0.030(6) 0.035(6) 0.060(7) -0.014(5) -0.003(5) 0.011(5)
C36 0.052(8) 0.060(8) 0.024(5) -0.012(5) 0.005(5) -0.018(6)
Si4 0.0252(14) 0.0213(12) 0.0269(12) 0.0032(10) 0.0007(10) -0.0002(10)
Cl41 0.0272(13) 0.0357(13) 0.0461(14) 0.0039(11) 0.0054(11) -0.0045(10)
Cl42 0.0410(15) 0.0208(11) 0.0410(13) -0.0015(10) 0.0062(11) 0.0022(10)
Cl43 0.0306(13) 0.0269(12) 0.0433(14) 0.0022(10) 0.0050(10) -0.0067(10)
Cl44 0.0397(15) 0.0367(14) 0.0393(14) 0.0093(11) -0.0110(11) -0.0021(11)
N41 0.036(5) 0.022(4) 0.024(4) -0.003(3) 0.004(3) 0.000(4)
N42 0.038(5) 0.019(4) 0.027(4) -0.001(3) 0.001(4) 0.001(3)
C41 0.042(7) 0.044(7) 0.027(5) -0.003(4) 0.002(4) 0.011(5)
C42 0.041(6) 0.027(5) 0.021(4) -0.001(4) 0.000(4) 0.004(4)
C43 0.055(8) 0.033(6) 0.028(5) -0.005(4) 0.017(5) 0.002(5)
C44 0.056(7) 0.024(5) 0.031(5) -0.006(4) 0.002(5) -0.009(5)
C45 0.076(9) 0.028(5) 0.027(5) 0.004(4) 0.014(5) 0.000(6)
C46 0.036(7) 0.037(6) 0.062(8) 0.009(5) -0.021(6) -0.009(5)

loop_
_atom_type_symbol
_atom_type_description
_atom_type_scat_dispersion_real
_atom_type_scat_dispersion_imag
_atom_type_scat_source
C C 0.0033 0.0016 'International Tables Vol C Tables 4.2.6.8 and 6.1.1.4'
H H 0.0000 0.0000 'International Tables Vol C Tables 4.2.6.8 and 6.1.1.4'
Cl Cl 0.1484 0.1585 'International Tables Vol C Tables 4.2.6.8 and 6.1.1.4'
N N 0.0061 0.0033 'International Tables Vol C Tables 4.2.6.8 and 6.1.1.4'
Si Si 0.0817 0.0704 'International Tables Vol C Tables 4.2.6.8 and 6.1.1.4'

loop_
_geom_angle_atom_site_label_1
_geom_angle_atom_site_label_2
_geom_angle_atom_site_label_3
_geom_angle
N12 Si1 N11 85.0(4)
N12 Si1 Cl13 92.0(3)
N11 Si1 Cl13 89.4(3)
N12 Si1 Cl12 90.1(3)
N11 Si1 Cl12 174.7(3)
Cl13 Si1 Cl12 88.65(15)
N12 Si1 Cl14 174.9(3)
N11 Si1 Cl14 90.4(3)
Cl13 Si1 Cl14 90.23(16)
Cl12 Si1 Cl14 94.58(15)
N12 Si1 Cl11 88.2(3)
N11 Si1 Cl11 91.5(3)
Cl13 Si1 Cl11 179.12(19)
Cl12 Si1 Cl11 90.48(15)
Cl14 Si1 Cl11 89.72(16)
C13 N11 C11 108.2(9)
C13 N11 C14 107.1(9)
C11 N11 C14 108.7(10)
C13 N11 Si1 114.2(7)
C11 N11 Si1 106.0(7)
C14 N11 Si1 112.5(7)
C15 N12 C16 102.0(10)
C15 N12 C12 108.5(9)
C16 N12 C12 107.7(9)
C15 N12 Si1 116.1(7)
C16 N12 Si1 116.5(7)
C12 N12 Si1 105.7(6)
N11 C11 C12 110.9(10)
N11 C11 H11A 109.5
C12 C11 H11A 109.5
N11 C11 H11B 109.5
C12 C11 H11B 109.5
H11A C11 H11B 108.1
C11 C12 N12 107.2(9)
C11 C12 H12A 110.3
N12 C12 H12A 110.3
C11 C12 H12B 110.3
N12 C12 H12B 110.3
H12A C12 H12B 108.5
N11 C13 H13A 109.5
N11 C13 H13B 109.5
H13A C13 H13B 109.5
N11 C13 H13C 109.5
H13A C13 H13C 109.5
H13B C13 H13C 109.5
N11 C14 H14A 109.5
N11 C14 H14B 109.5
H14A C14 H14B 109.5
N11 C14 H14C 109.5
H14A C14 H14C 109.5
H14B C14 H14C 109.5
N12 C15 H15A 109.5
N12 C15 H15B 109.5
H15A C15 H15B 109.5
N12 C15 H15C 109.5
H15A C15 H15C 109.5
H15B C15 H15C 109.5
N12 C16 H16A 109.5
N12 C16 H16B 109.5
H16A C16 H16B 109.5
N12 C16 H16C 109.5
H16A C16 H16C 109.5
H16B C16 H16C 109.5
N22 Si2 N21 83.4(4)
N22 Si2 Cl23 91.8(3)
N21 Si2 Cl23 88.6(3)
N22 Si2 Cl21 174.3(3)
N21 Si2 Cl21 91.4(3)
Cl23 Si2 Cl21 90.49(17)
N22 Si2 Cl24 88.8(3)
N21 Si2 Cl24 91.3(3)
Cl23 Si2 Cl24 179.3(2)
Cl21 Si2 Cl24 88.85(16)
N22 Si2 Cl22 90.9(3)
N21 Si2 Cl22 173.8(3)
Cl23 Si2 Cl22 89.23(16)
Cl21 Si2 Cl22 94.38(15)
Cl24 Si2 Cl22 90.92(16)
C21 N21 C23 110.3(10)
C21 N21 C24 107.9(9)
C23 N21 C24 103.7(9)
C21 N21 Si2 106.8(7)
C23 N21 Si2 113.7(7)
C24 N21 Si2 114.3(7)
C26 N22 C22 108.4(10)
C26 N22 C25 102.7(10)
C22 N22 C25 106.9(10)
C26 N22 Si2 116.0(8)
C22 N22 Si2 106.8(7)
C25 N22 Si2 115.6(7)
N21 C21 C22 108.4(9)
N21 C21 H21A 110.0
C22 C21 H21A 110.0
N21 C21 H21B 110.0
C22 C21 H21B 110.0
H21A C21 H21B 108.4
C21 C22 N22 108.1(10)
C21 C22 H22A 110.1
N22 C22 H22A 110.1
C21 C22 H22B 110.1
N22 C22 H22B 110.1
H22A C22 H22B 108.4
N21 C23 H23A 109.5
N21 C23 H23B 109.5
H23A C23 H23B 109.5
N21 C23 H23C 109.5
H23A C23 H23C 109.5
H23B C23 H23C 109.5
N21 C24 H24A 109.5
N21 C24 H24B 109.5
H24A C24 H24B 109.5
N21 C24 H24C 109.5
H24A C24 H24C 109.5
H24B C24 H24C 109.5
N22 C25 H25A 109.5
N22 C25 H25B 109.5
H25A C25 H25B 109.5
N22 C25 H25C 109.5
H25A C25 H25C 109.5
H25B C25 H25C 109.5
N22 C26 H26A 109.5
N22 C26 H26B 109.5
H26A C26 H26B 109.5
N22 C26 H26C 109.5
H26A C26 H26C 109.5
H26B C26 H26C 109.5
N32 Si3 N31 84.6(4)
N32 Si3 Cl32 89.5(3)
N31 Si3 Cl32 173.4(3)
N32 Si3 Cl34 175.0(3)
N31 Si3 Cl34 91.2(3)
Cl32 Si3 Cl34 94.86(14)
N32 Si3 Cl31 88.7(3)
N31 Si3 Cl31 92.1(3)
Cl32 Si3 Cl31 90.83(15)
Cl34 Si3 Cl31 88.82(14)
N32 Si3 Cl33 92.2(3)
N31 Si3 Cl33 89.0(3)
Cl32 Si3 Cl33 88.21(14)
Cl34 Si3 Cl33 90.36(14)
Cl31 Si3 Cl33 178.68(17)
C31 N31 C33 108.9(8)
C31 N31 C34 109.2(10)
C33 N31 C34 104.4(9)
C31 N31 Si3 106.4(6)
C33 N31 Si3 113.8(7)
C34 N31 Si3 114.1(7)
C35 N32 C32 109.8(9)
C35 N32 C36 102.4(9)
C32 N32 C36 107.6(9)
C35 N32 Si3 115.5(7)
C32 N32 Si3 106.3(6)
C36 N32 Si3 115.0(7)
N31 C31 C32 109.7(9)
N31 C31 H31A 109.7
C32 C31 H31A 109.7
N31 C31 H31B 109.7
C32 C31 H31B 109.7
H31A C31 H31B 108.2
N32 C32 C31 107.0(9)
N32 C32 H32A 110.3
C31 C32 H32A 110.3
N32 C32 H32B 110.3
C31 C32 H32B 110.3
H32A C32 H32B 108.6
N31 C33 H33A 109.5
N31 C33 H33B 109.5
H33A C33 H33B 109.5
N31 C33 H33C 109.5
H33A C33 H33C 109.5
H33B C33 H33C 109.5
N31 C34 H34A 109.5
N31 C34 H34B 109.5
H34A C34 H34B 109.5
N31 C34 H34C 109.5
H34A C34 H34C 109.5
H34B C34 H34C 109.5
N32 C35 H35A 109.5
N32 C35 H35B 109.5
H35A C35 H35B 109.5
N32 C35 H35C 109.5
H35A C35 H35C 109.5
H35B C35 H35C 109.5
N32 C36 H36A 109.5
N32 C36 H36B 109.5
H36A C36 H36B 109.5
N32 C36 H36C 109.5
H36A C36 H36C 109.5
H36B C36 H36C 109.5
N42 Si4 N41 84.7(3)
N42 Si4 Cl44 176.1(3)
N41 Si4 Cl44 91.6(3)
N42 Si4 Cl42 88.7(3)
N41 Si4 Cl42 172.9(3)
Cl44 Si4 Cl42 95.09(15)
N42 Si4 Cl41 89.8(3)
N41 Si4 Cl41 92.3(3)
Cl44 Si4 Cl41 89.22(15)
Cl42 Si4 Cl41 90.24(15)
N42 Si4 Cl43 91.7(3)
N41 Si4 Cl43 88.5(3)
Cl44 Si4 Cl43 89.33(15)
Cl42 Si4 Cl43 89.14(15)
Cl41 Si4 Cl43 178.36(17)
C41 N41 C43 108.0(9)
C41 N41 C44 108.5(9)
C43 N41 C44 105.1(8)
C41 N41 Si4 105.0(6)
C43 N41 Si4 115.3(6)
C44 N41 Si4 114.7(7)
C45 N42 C42 105.8(8)
C45 N42 C46 106.4(9)
C42 N42 C46 108.0(9)
C45 N42 Si4 115.4(8)
C42 N42 Si4 107.0(6)
C46 N42 Si4 113.7(7)
N41 C41 C42 109.4(9)
N41 C41 H41A 109.8
C42 C41 H41A 109.8
N41 C41 H41B 109.8
C42 C41 H41B 109.8
H41A C41 H41B 108.3
N42 C42 C41 107.7(8)
N42 C42 H42A 110.2
C41 C42 H42A 110.2
N42 C42 H42B 110.2
C41 C42 H42B 110.2
H42A C42 H42B 108.5
N41 C43 H43A 109.5
N41 C43 H43B 109.5
H43A C43 H43B 109.5
N41 C43 H43C 109.5
H43A C43 H43C 109.5
H43B C43 H43C 109.5
N41 C44 H44A 109.5
N41 C44 H44B 109.5
H44A C44 H44B 109.5
N41 C44 H44C 109.5
H44A C44 H44C 109.5
H44B C44 H44C 109.5
N42 C45 H45A 109.5
N42 C45 H45B 109.5
H45A C45 H45B 109.5
N42 C45 H45C 109.5
H45A C45 H45C 109.5
H45B C45 H45C 109.5
N42 C46 H46A 109.5
N42 C46 H46B 109.5
H46A C46 H46B 109.5
N42 C46 H46C 109.5
H46A C46 H46C 109.5
H46B C46 H46C 109.5

loop_
_geom_bond_atom_site_label_1
_geom_bond_atom_site_label_2
_geom_bond_distance
Si1 N12 2.083(9)
Si1 N11 2.104(9)
Si1 Cl13 2.176(4)
Si1 Cl12 2.178(4)
Si1 Cl14 2.182(4)
Si1 Cl11 2.186(4)
N11 C13 1.465(15)
N11 C11 1.468(15)
N11 C14 1.509(13)
N12 C15 1.502(17)
N12 C16 1.519(13)
N12 C12 1.520(14)
C11 C12 1.513(18)
C11 H11A 0.9900
C11 H11B 0.9900
C12 H12A 0.9900
C12 H12B 0.9900
C13 H13A 0.9800
C13 H13B 0.9800
C13 H13C 0.9800
C14 H14A 0.9800
C14 H14B 0.9800
C14 H14C 0.9800
C15 H15A 0.9800
C15 H15B 0.9800
C15 H15C 0.9800
C16 H16A 0.9800
C16 H16B 0.9800
C16 H16C 0.9800
Si2 N22 2.065(9)
Si2 N21 2.097(9)
Si2 Cl23 2.165(4)
Si2 Cl21 2.177(4)
Si2 Cl24 2.179(4)
Si2 Cl22 2.182(4)
N21 C21 1.466(15)
N21 C23 1.519(15)
N21 C24 1.526(16)
N22 C26 1.472(16)
N22 C22 1.495(15)
N22 C25 1.513(17)
C21 C22 1.485(18)
C21 H21A 0.9900
C21 H21B 0.9900
C22 H22A 0.9900
C22 H22B 0.9900
C23 H23A 0.9800
C23 H23B 0.9800
C23 H23C 0.9800
C24 H24A 0.9800
C24 H24B 0.9800
C24 H24C 0.9800
C25 H25A 0.9800
C25 H25B 0.9800
C25 H25C 0.9800
C26 H26A 0.9800
C26 H26B 0.9800
C26 H26C 0.9800
Si3 N32 2.072(9)
Si3 N31 2.099(8)
Si3 Cl32 2.172(4)
Si3 Cl34 2.183(4)
Si3 Cl31 2.183(4)
Si3 Cl33 2.191(4)
N31 C31 1.488(13)
N31 C33 1.502(15)
N31 C34 1.529(14)
N32 C35 1.505(15)
N32 C32 1.507(14)
N32 C36 1.511(14)
C31 C32 1.513(18)
C31 H31A 0.9900
C31 H31B 0.9900
C32 H32A 0.9900
C32 H32B 0.9900
C33 H33A 0.9800
C33 H33B 0.9800
C33 H33C 0.9800
C34 H34A 0.9800
C34 H34B 0.9800
C34 H34C 0.9800
C35 H35A 0.9800
C35 H35B 0.9800
C35 H35C 0.9800
C36 H36A 0.9800
C36 H36B 0.9800
C36 H36C 0.9800
Si4 N42 2.088(9)
Si4 N41 2.100(8)
Si4 Cl44 2.171(4)
Si4 Cl42 2.182(4)
Si4 Cl41 2.183(4)
Si4 Cl43 2.184(4)
N41 C41 1.473(14)
N41 C43 1.490(13)
N41 C44 1.492(14)
N42 C45 1.492(14)
N42 C42 1.496(12)
N42 C46 1.506(14)
C41 C42 1.528(14)
C41 H41A 0.9900
C41 H41B 0.9900
C42 H42A 0.9900
C42 H42B 0.9900
C43 H43A 0.9800
C43 H43B 0.9800
C43 H43C 0.9800
C44 H44A 0.9800
C44 H44B 0.9800
C44 H44C 0.9800
C45 H45A 0.9800
C45 H45B 0.9800
C45 H45C 0.9800
C46 H46A 0.9800
C46 H46B 0.9800
C46 H46C 0.9800

loop_
_geom_torsion_atom_site_label_1
_geom_torsion_atom_site_label_2
_geom_torsion_atom_site_label_3
_geom_torsion_atom_site_label_4
_geom_torsion
N12 Si1 N11 C13 -107.7(8)
Cl13 Si1 N11 C13 160.3(8)
Cl12 Si1 N11 C13 -131(3)
Cl14 Si1 N11 C13 70.1(8)
Cl11 Si1 N11 C13 -19.7(8)
N12 Si1 N11 C11 11.3(8)
Cl13 Si1 N11 C11 -80.7(8)
Cl12 Si1 N11 C11 -12(4)
Cl14 Si1 N11 C11 -170.9(8)
Cl11 Si1 N11 C11 99.3(8)
N12 Si1 N11 C14 130.0(8)
Cl13 Si1 N11 C14 38.0(8)
Cl12 Si1 N11 C14 107(3)
Cl14 Si1 N11 C14 -52.3(8)
Cl11 Si1 N11 C14 -142.0(8)
N11 Si1 N12 C15 -102.6(8)
Cl13 Si1 N12 C15 -13.4(8)
Cl12 Si1 N12 C15 75.3(8)
Cl14 Si1 N12 C15 -129(3)
Cl11 Si1 N12 C15 165.8(8)
N11 Si1 N12 C16 137.2(9)
Cl13 Si1 N12 C16 -133.5(8)
Cl12 Si1 N12 C16 -44.9(8)
Cl14 Si1 N12 C16 111(3)
Cl11 Si1 N12 C16 45.6(8)
N11 Si1 N12 C12 17.7(7)
Cl13 Si1 N12 C12 106.9(7)
Cl12 Si1 N12 C12 -164.4(7)
Cl14 Si1 N12 C12 -8(4)
Cl11 Si1 N12 C12 -73.9(7)
C13 N11 C11 C12 83.4(11)
C14 N11 C11 C12 -160.6(10)
Si1 N11 C11 C12 -39.5(11)
N11 C11 C12 N12 56.9(13)
C15 N12 C12 C11 82.2(11)
C16 N12 C12 C11 -168.2(10)
Si1 N12 C12 C11 -43.0(11)
N22 Si2 N21 C21 -14.8(8)
Cl23 Si2 N21 C21 77.2(8)
Cl21 Si2 N21 C21 167.7(8)
Cl24 Si2 N21 C21 -103.4(8)
Cl22 Si2 N21 C21 8(3)
N22 Si2 N21 C23 107.1(9)
Cl23 Si2 N21 C23 -160.9(8)
Cl21 Si2 N21 C23 -70.4(8)
Cl24 Si2 N21 C23 18.4(8)
Cl22 Si2 N21 C23 130(3)
N22 Si2 N21 C24 -134.0(8)
Cl23 Si2 N21 C24 -42.0(8)
Cl21 Si2 N21 C24 48.4(8)
Cl24 Si2 N21 C24 137.3(8)
Cl22 Si2 N21 C24 -111(3)
N21 Si2 N22 C26 105.9(9)
Cl23 Si2 N22 C26 17.6(9)
Cl21 Si2 N22 C26 131(3)
Cl24 Si2 N22 C26 -162.6(9)
Cl22 Si2 N22 C26 -71.7(9)
N21 Si2 N22 C22 -15.1(8)
Cl23 Si2 N22 C22 -103.4(7)
Cl21 Si2 N22 C22 10(4)
Cl24 Si2 N22 C22 76.4(7)
Cl22 Si2 N22 C22 167.3(7)
N21 Si2 N22 C25 -133.8(9)
Cl23 Si2 N22 C25 137.8(8)
Cl21 Si2 N22 C25 -108(3)
Cl24 Si2 N22 C25 -42.4(8)
Cl22 Si2 N22 C25 48.5(9)
C23 N21 C21 C22 -81.5(12)
C24 N21 C21 C22 165.8(11)
Si2 N21 C21 C22 42.5(12)
N21 C21 C22 N22 -57.9(13)
C26 N22 C22 C21 -83.1(12)
C25 N22 C22 C21 166.9(10)
Si2 N22 C22 C21 42.6(11)
N32 Si3 N31 C31 10.4(8)
Cl32 Si3 N31 C31 -17(3)
Cl34 Si3 N31 C31 -172.2(8)
Cl31 Si3 N31 C31 98.9(8)
Cl33 Si3 N31 C31 -81.9(8)
N32 Si3 N31 C33 -109.5(7)
Cl32 Si3 N31 C33 -137(2)
Cl34 Si3 N31 C33 67.9(7)
Cl31 Si3 N31 C33 -21.0(7)
Cl33 Si3 N31 C33 158.3(7)
N32 Si3 N31 C34 130.9(9)
Cl32 Si3 N31 C34 104(2)
Cl34 Si3 N31 C34 -51.7(8)
Cl31 Si3 N31 C34 -140.6(8)
Cl33 Si3 N31 C34 38.6(8)
N31 Si3 N32 C35 -102.9(9)
Cl32 Si3 N32 C35 74.0(8)
Cl34 Si3 N32 C35 -135(3)
Cl31 Si3 N32 C35 164.9(8)
Cl33 Si3 N32 C35 -14.1(8)
N31 Si3 N32 C32 19.1(8)
Cl32 Si3 N32 C32 -164.0(7)
Cl34 Si3 N32 C32 -13(4)
Cl31 Si3 N32 C32 -73.1(7)
Cl33 Si3 N32 C32 107.8(7)
N31 Si3 N32 C36 138.1(9)
Cl32 Si3 N32 C36 -45.0(8)
Cl34 Si3 N32 C36 106(4)
Cl31 Si3 N32 C36 45.9(8)
Cl33 Si3 N32 C36 -133.2(8)
C33 N31 C31 C32 84.2(11)
C34 N31 C31 C32 -162.3(10)
Si3 N31 C31 C32 -38.8(11)
C35 N32 C32 C31 80.7(11)
C36 N32 C32 C31 -168.6(9)
Si3 N32 C32 C31 -44.9(10)
N31 C31 C32 N32 57.1(12)
N42 Si4 N41 C41 -18.2(7)
Cl44 Si4 N41 C41 162.9(7)
Cl42 Si4 N41 C41 3(3)
Cl41 Si4 N41 C41 -107.8(7)
Cl43 Si4 N41 C41 73.6(7)
N42 Si4 N41 C43 -137.0(8)
Cl44 Si4 N41 C43 44.2(8)
Cl42 Si4 N41 C43 -116(2)
Cl41 Si4 N41 C43 133.5(8)
Cl43 Si4 N41 C43 -45.1(8)
N42 Si4 N41 C44 100.8(7)
Cl44 Si4 N41 C44 -78.0(7)
Cl42 Si4 N41 C44 122(2)
Cl41 Si4 N41 C44 11.2(7)
Cl43 Si4 N41 C44 -167.3(7)
N41 Si4 N42 C45 -129.1(7)
Cl44 Si4 N42 C45 -112(4)
Cl42 Si4 N42 C45 53.5(7)
Cl41 Si4 N42 C45 -36.7(7)
Cl43 Si4 N42 C45 142.6(7)
N41 Si4 N42 C42 -11.6(7)
Cl44 Si4 N42 C42 6(5)
Cl42 Si4 N42 C42 171.0(6)
Cl41 Si4 N42 C42 80.7(6)
Cl43 Si4 N42 C42 -99.9(6)
N41 Si4 N42 C46 107.5(8)
Cl44 Si4 N42 C46 125(4)
Cl42 Si4 N42 C46 -69.9(8)
Cl41 Si4 N42 C46 -160.1(8)
Cl43 Si4 N42 C46 19.2(8)
C43 N41 C41 C42 168.5(9)
C44 N41 C41 C42 -78.1(11)
Si4 N41 C41 C42 45.0(10)
C45 N42 C42 C41 162.2(10)
C46 N42 C42 C41 -84.1(10)
Si4 N42 C42 C41 38.6(10)
N41 C41 C42 N42 -57.7(12)
